data_7116858
loop_
_publ_author_name
'Markus Zegke'
'Gary S. Nichol'
'Polly L. Arnold'
'Jason B. Love'

_publ_section_title
;
 Catalytic one-electron reduction of uranyl(VI) to Group 1 uranyl(V)
 complexes via Al(III) coordination
;
_journal_name_full Chem.Commun.
_journal_page_first 5876
_journal_paper_doi 10.1039/C5cc00867K
_journal_volume 51
_journal_year 2015
_chemical_formula_moiety 'C94 H94 Li2 N18 O4 U2, 5(C6 H6)'
_chemical_formula_sum 'C124 H124 Li2 N18 O4 U2'
_chemical_formula_weight 2420.35
_chemical_name_systematic
;
 ?
;
_space_group_IT_number 2
_symmetry_cell_setting triclinic
_symmetry_space_group_name_Hall '-P 1'
_symmetry_space_group_name_H-M 'P -1'
_atom_sites_solution_hydrogens geom
_atom_sites_solution_primary direct
_atom_sites_solution_secondary difmap
_audit_creation_method SHELXL-97
_audit_update_record
;
2015-01-29 deposited with the CCDC.
2015-02-23 downloaded from the CCDC.
;
_cell_angle_alpha 99.705(5)
_cell_angle_beta 90.311(5)
_cell_angle_gamma 114.231(5)
_cell_formula_units_Z 1
_cell_length_a 11.963(5)
_cell_length_b 14.243(5)
_cell_length_c 17.926(5)
_cell_measurement_reflns_used 21388
_cell_measurement_temperature 170(2)
_cell_measurement_theta_max 29.9483
_cell_measurement_theta_min 2.9210
_cell_volume 2736.0(17)
_computing_cell_refinement
;
CrysAlisPro, Agilent Technologies,
Version 1.171.35.19 (release 27-10-2011 CrysAlis171 .NET)
(compiled Oct 27 2011,15:02:11)
;
_computing_data_collection
;
CrysAlisPro, Agilent Technologies,
Version 1.171.35.19 (release 27-10-2011 CrysAlis171 .NET)
(compiled Oct 27 2011,15:02:11)
;
_computing_data_reduction
;
CrysAlisPro, Agilent Technologies,
Version 1.171.35.19 (release 27-10-2011 CrysAlis171 .NET)
(compiled Oct 27 2011,15:02:11)
;
_computing_structure_refinement 'SHELXL-97 (Sheldrick, 2008)'
_computing_structure_solution SIR-92
_diffrn_ambient_temperature 170(2)
_diffrn_detector_area_resol_mean 16.1042
_diffrn_measured_fraction_theta_full 0.999
_diffrn_measured_fraction_theta_max 0.999
_diffrn_measurement_device_type 'Xcalibur, Eos'
_diffrn_measurement_method '\w scans'
_diffrn_radiation_monochromator graphite
_diffrn_radiation_source 'Enhance (Mo) X-ray Source'
_diffrn_radiation_type MoK\a
_diffrn_radiation_wavelength 0.71073
_diffrn_reflns_av_R_equivalents 0.0000
_diffrn_reflns_av_sigmaI/netI 0.0716
_diffrn_reflns_limit_h_max 15
_diffrn_reflns_limit_h_min -15
_diffrn_reflns_limit_k_max 18
_diffrn_reflns_limit_k_min -18
_diffrn_reflns_limit_l_max 23
_diffrn_reflns_limit_l_min -23
_diffrn_reflns_number 21299
_diffrn_reflns_theta_full 27.50
_diffrn_reflns_theta_max 27.50
_diffrn_reflns_theta_min 2.93
_exptl_absorpt_coefficient_mu 3.019
_exptl_absorpt_correction_T_max 1.00000
_exptl_absorpt_correction_T_min 0.85081
_exptl_absorpt_correction_type multi-scan
_exptl_absorpt_process_details
;
CrysAlisPro, Agilent Technologies,
Version 1.171.35.19 (release 27-10-2011 CrysAlis171 .NET)
(compiled Oct 27 2011,15:02:11)
Empirical absorption correction using spherical harmonics,
 implemented in SCALE3 ABSPACK scaling algorithm.
;
_exptl_crystal_colour Red
_exptl_crystal_density_diffrn 1.469
_exptl_crystal_density_method 'not measured'
_exptl_crystal_description Block
_exptl_crystal_F_000 1216
_exptl_crystal_size_max 0.3746
_exptl_crystal_size_mid 0.1856
_exptl_crystal_size_min 0.1567
_refine_diff_density_max 4.259
_refine_diff_density_min -2.061
_refine_diff_density_rms 0.148
_refine_ls_extinction_method none
_refine_ls_goodness_of_fit_ref 1.054
_refine_ls_hydrogen_treatment constr
_refine_ls_matrix_type full
_refine_ls_number_parameters 661
_refine_ls_number_reflns 21299
_refine_ls_number_restraints 0
_refine_ls_restrained_S_all 1.054
_refine_ls_R_factor_all 0.0637
_refine_ls_R_factor_gt 0.0401
_refine_ls_shift/su_max 0.001
_refine_ls_shift/su_mean 0.000
_refine_ls_structure_factor_coef Fsqd
_refine_ls_weighting_details 'calc w=1/[\s^2^(Fo^2^)+(0.0510P)^2^+0.0000P] where P=(Fo^2^+2Fc^2^)/3'
_refine_ls_weighting_scheme calc
_refine_ls_wR_factor_gt 0.0903
_refine_ls_wR_factor_ref 0.0961
_reflns_number_gt 16404
_reflns_number_total 21299
_reflns_threshold_expression >2\s(I)
_cod_data_source_file c5cc00867k2.cif
_cod_data_source_block p12124
_cod_original_sg_symbol_H-M P-1
_cod_database_code 7116858

loop_
_symmetry_equiv_pos_as_xyz
'x, y, z'
'-x, -y, -z'

loop_
_atom_site_label
_atom_site_type_symbol
_atom_site_fract_x
_atom_site_fract_y
_atom_site_fract_z
_atom_site_U_iso_or_equiv
_atom_site_adp_type
_atom_site_occupancy
_atom_site_symmetry_multiplicity
_atom_site_calc_flag
_atom_site_refinement_flags
C1 C 0.7677(4) 0.3989(3) 0.5098(2) 0.0251(9) Uani 1 1 d .
H1 H 0.7951 0.3471 0.4885 0.030 Uiso 1 1 calc R
C2 C 0.8185(4) 0.4969(3) 0.4876(2) 0.0259(9) Uani 1 1 d .
C3 C 0.9143(4) 0.5312(4) 0.4422(2) 0.0336(11) Uani 1 1 d .
H3 H 0.9530 0.4908 0.4154 0.040 Uiso 1 1 calc R
C4 C 0.9428(4) 0.6357(4) 0.4433(2) 0.0343(11) Uani 1 1 d .
H4 H 1.0055 0.6814 0.4176 0.041 Uiso 1 1 calc R
C5 C 0.8617(4) 0.6614(3) 0.4896(2) 0.0272(10) Uani 1 1 d .
C6 C 0.8768(4) 0.7727(3) 0.5170(2) 0.0292(10) Uani 1 1 d .
C7 C 0.9295(5) 0.8384(4) 0.4549(3) 0.0456(14) Uani 1 1 d .
H7A H 0.9375 0.9100 0.4724 0.068 Uiso 1 1 calc R
H7B H 0.8740 0.8068 0.4084 0.068 Uiso 1 1 calc R
H7C H 1.0106 0.8401 0.4444 0.068 Uiso 1 1 calc R
C8 C 0.7597(4) 0.7817(3) 0.5412(3) 0.0363(12) Uani 1 1 d .
H8A H 0.7302 0.7444 0.5833 0.054 Uiso 1 1 calc R
H8B H 0.6968 0.7507 0.4982 0.054 Uiso 1 1 calc R
H8C H 0.7765 0.8557 0.5576 0.054 Uiso 1 1 calc R
C9 C 0.9703(4) 0.8149(3) 0.5858(2) 0.0287(10) Uani 1 1 d .
C10 C 1.0805(4) 0.9027(4) 0.6032(2) 0.0364(12) Uani 1 1 d .
H10 H 1.1179 0.9534 0.5722 0.044 Uiso 1 1 calc R
C11 C 1.1262(4) 0.9024(4) 0.6753(3) 0.0377(12) Uani 1 1 d .
H11 H 1.2011 0.9533 0.7020 0.045 Uiso 1 1 calc R
C12 C 1.0442(4) 0.8162(3) 0.7007(2) 0.0302(10) Uani 1 1 d .
C13 C 1.0477(4) 0.7853(3) 0.7718(2) 0.0295(10) Uani 1 1 d .
H13 H 1.1178 0.8260 0.8066 0.035 Uiso 1 1 calc R
C14 C 0.9747(4) 0.6867(3) 0.8663(2) 0.0276(10) Uani 1 1 d .
C15 C 1.0790(4) 0.6885(3) 0.8994(2) 0.0322(10) Uani 1 1 d .
H15 H 1.1511 0.7066 0.8727 0.039 Uiso 1 1 calc R
C16 C 1.0821(4) 0.6646(4) 0.9714(3) 0.0363(11) Uani 1 1 d .
C17 C 1.2001(5) 0.6677(4) 1.0052(3) 0.0507(14) Uani 1 1 d .
H17A H 1.2335 0.7254 1.0490 0.076 Uiso 1 1 calc R
H17B H 1.2601 0.6784 0.9670 0.076 Uiso 1 1 calc R
H17C H 1.1831 0.6012 1.0216 0.076 Uiso 1 1 calc R
C18 C 0.9773(4) 0.6378(3) 1.0102(2) 0.0342(12) Uani 1 1 d .
C19 C 0.9746(5) 0.6077(4) 1.0876(3) 0.0466(14) Uani 1 1 d .
H19A H 0.9981 0.5489 1.0843 0.070 Uiso 1 1 calc R
H19B H 0.8914 0.5871 1.1045 0.070 Uiso 1 1 calc R
H19C H 1.0326 0.6678 1.1242 0.070 Uiso 1 1 calc R
C20 C 0.8720(4) 0.6377(3) 0.9772(2) 0.0319(10) Uani 1 1 d .
H20 H 0.8001 0.6202 1.0041 0.038 Uiso 1 1 calc R
C21 C 0.8699(4) 0.6625(3) 0.9060(2) 0.0282(10) Uani 1 1 d .
C22 C 0.7095(4) 0.7139(3) 0.9058(2) 0.0318(10) Uani 1 1 d .
H22 H 0.7384 0.7455 0.9573 0.038 Uiso 1 1 calc R
C23 C 0.6071(4) 0.7265(3) 0.8750(2) 0.0298(10) Uani 1 1 d .
C24 C 0.5436(4) 0.7810(4) 0.9075(3) 0.0378(12) Uani 1 1 d .
H24 H 0.5589 0.8200 0.9578 0.045 Uiso 1 1 calc R
C25 C 0.4519(4) 0.7691(3) 0.8533(3) 0.0352(11) Uani 1 1 d .
H25 H 0.3936 0.7986 0.8604 0.042 Uiso 1 1 calc R
C26 C 0.4609(4) 0.7070(3) 0.7879(2) 0.0243(9) Uani 1 1 d .
C27 C 0.3877(4) 0.6646(3) 0.7120(2) 0.0245(9) Uani 1 1 d .
C28 C 0.2818(4) 0.6986(3) 0.7119(3) 0.0368(11) Uani 1 1 d .
H28A H 0.2267 0.6697 0.7505 0.055 Uiso 1 1 calc R
H28B H 0.2360 0.6726 0.6618 0.055 Uiso 1 1 calc R
H28C H 0.3150 0.7753 0.7234 0.055 Uiso 1 1 calc R
C29 C 0.4719(4) 0.7108(3) 0.6511(2) 0.0304(10) Uani 1 1 d .
H29A H 0.5003 0.7872 0.6612 0.046 Uiso 1 1 calc R
H29B H 0.4263 0.6815 0.6010 0.046 Uiso 1 1 calc R
H29C H 0.5429 0.6933 0.6522 0.046 Uiso 1 1 calc R
C30 C 0.3402(4) 0.5462(3) 0.7020(2) 0.0230(9) Uani 1 1 d .
C31 C 0.2426(4) 0.4845(3) 0.7399(2) 0.0304(10) Uani 1 1 d .
H31 H 0.1868 0.5060 0.7673 0.037 Uiso 1 1 calc R
C32 C 0.2432(4) 0.3867(3) 0.7297(2) 0.0301(10) Uani 1 1 d .
H32 H 0.1874 0.3274 0.7481 0.036 Uiso 1 1 calc R
C33 C 0.3417(4) 0.3919(3) 0.6870(2) 0.0228(9) Uani 1 1 d .
C34 C 0.3878(4) 0.3156(3) 0.6696(2) 0.0225(9) Uani 1 1 d .
H34 H 0.3434 0.2491 0.6830 0.027 Uiso 1 1 calc R
C35 C 0.5291(4) 0.2508(3) 0.6180(2) 0.0208(9) Uani 1 1 d .
C36 C 0.4758(4) 0.1531(3) 0.6390(2) 0.0285(10) Uani 1 1 d .
H36 H 0.4048 0.1368 0.6667 0.034 Uiso 1 1 calc R
C37 C 0.5224(4) 0.0794(3) 0.6211(3) 0.0335(11) Uani 1 1 d .
C38 C 0.4636(5) -0.0245(4) 0.6463(3) 0.0578(16) Uani 1 1 d .
H38A H 0.5217 -0.0307 0.6818 0.087 Uiso 1 1 calc R
H38B H 0.4412 -0.0813 0.6020 0.087 Uiso 1 1 calc R
H38C H 0.3895 -0.0292 0.6715 0.087 Uiso 1 1 calc R
C39 C 0.6266(4) 0.1018(3) 0.5798(2) 0.0309(11) Uani 1 1 d .
C40 C 0.6818(5) 0.0245(4) 0.5601(3) 0.0480(14) Uani 1 1 d .
H40A H 0.7578 0.0565 0.5354 0.072 Uiso 1 1 calc R
H40B H 0.6234 -0.0376 0.5254 0.072 Uiso 1 1 calc R
H40C H 0.7004 0.0040 0.6065 0.072 Uiso 1 1 calc R
C41 C 0.6800(4) 0.1994(3) 0.5593(2) 0.0291(10) Uani 1 1 d .
H41 H 0.7511 0.2153 0.5318 0.035 Uiso 1 1 calc R
C42 C 0.6340(4) 0.2750(3) 0.5772(2) 0.0206(9) Uani 1 1 d .
C43 C 0.1144(6) 0.8951(4) 0.1277(2) 0.102(3) Uani 1 1 d G
H43 H 0.1104 0.8527 0.0799 0.122 Uiso 1 1 calc R
C44 C 0.2165(5) 0.9894(4) 0.1513(3) 0.126(4) Uani 1 1 d G
H44 H 0.2823 1.0115 0.1197 0.151 Uiso 1 1 calc R
C45 C 0.2223(5) 1.0515(3) 0.2213(4) 0.116(3) Uani 1 1 d G
H45 H 0.2921 1.1160 0.2374 0.139 Uiso 1 1 calc R
C46 C 0.1260(6) 1.0192(4) 0.2676(2) 0.102(3) Uani 1 1 d G
H46 H 0.1300 1.0616 0.3154 0.123 Uiso 1 1 calc R
C47 C 0.0239(5) 0.9248(5) 0.2440(3) 0.094(2) Uani 1 1 d G
H47 H -0.0419 0.9028 0.2756 0.112 Uiso 1 1 calc R
C48 C 0.0181(4) 0.8628(3) 0.1740(3) 0.104(3) Uani 1 1 d G
H48 H -0.0517 0.7983 0.1579 0.124 Uiso 1 1 calc R
C49 C 0.4174(7) 0.0386(9) 0.8906(6) 0.173(7) Uani 1 1 d G
H49 H 0.4934 0.0333 0.8836 0.208 Uiso 1 1 calc R
C50 C 0.3905(10) 0.1089(7) 0.8571(3) 0.151(5) Uani 1 1 d G
H50 H 0.4482 0.1518 0.8273 0.182 Uiso 1 1 calc R
C51 C 0.2793(12) 0.1166(5) 0.8673(4) 0.132(4) Uani 1 1 d G
H51 H 0.2610 0.1647 0.8444 0.159 Uiso 1 1 calc R
C52 C 0.1949(6) 0.0540(9) 0.9109(5) 0.129(4) Uani 1 1 d G
H52 H 0.1189 0.0592 0.9179 0.155 Uiso 1 1 calc R
C53 C 0.2217(10) -0.0164(6) 0.9444(3) 0.128(4) Uani 1 1 d G
H53 H 0.1640 -0.0592 0.9742 0.153 Uiso 1 1 calc R
C54 C 0.3330(13) -0.0241(5) 0.9342(5) 0.140(5) Uani 1 1 d G
H54 H 0.3513 -0.0722 0.9571 0.168 Uiso 1 1 calc R
C55 C 0.4316(6) 0.5276(5) 0.9529(4) 0.0672(18) Uani 1 1 d .
H55 H 0.3843 0.5460 0.9203 0.081 Uiso 1 1 calc R
C56 C 0.4648(6) 0.4482(5) 0.9276(4) 0.0738(19) Uani 1 1 d .
H56 H 0.4409 0.4113 0.8767 0.089 Uiso 1 1 calc R
C57 C 0.4667(6) 0.5799(5) 1.0249(5) 0.0760(19) Uani 1 1 d .
H57 H 0.4447 0.6360 1.0433 0.091 Uiso 1 1 calc R
C58 C 0.8821(5) 0.4387(5) 0.7312(3) 0.0507(14) Uani 1 1 d .
H58 H 0.9470 0.4928 0.7127 0.061 Uiso 1 1 calc R
C59 C 0.8879(7) 0.3427(6) 0.7262(3) 0.078(2) Uani 1 1 d .
H59 H 0.9550 0.3313 0.7050 0.094 Uiso 1 1 calc R
C60 C 0.7965(8) 0.2666(5) 0.7519(4) 0.081(3) Uani 1 1 d .
H60 H 0.7987 0.2003 0.7495 0.098 Uiso 1 1 calc R
C61 C 0.7023(7) 0.2831(6) 0.7809(4) 0.085(2) Uani 1 1 d .
H61 H 0.6360 0.2286 0.7980 0.102 Uiso 1 1 calc R
C62 C 0.7035(5) 0.3826(5) 0.7856(3) 0.0589(16) Uani 1 1 d .
H62 H 0.6381 0.3952 0.8081 0.071 Uiso 1 1 calc R
N1 N 0.6847(3) 0.3762(2) 0.55846(18) 0.0197(7) Uani 1 1 d .
N2 N 0.4879(3) 0.3311(2) 0.63603(18) 0.0203(7) Uani 1 1 d .
N3 N 0.4021(3) 0.4912(2) 0.66924(17) 0.0198(7) Uani 1 1 d .
N4 N 0.5561(3) 0.6817(2) 0.80222(19) 0.0252(8) Uani 1 1 d .
H4A H 0.5810 0.6424 0.7695 0.030 Uiso 1 1 calc R
N5 N 0.7652(3) 0.6634(3) 0.86913(19) 0.0281(8) Uani 1 1 d .
N6 N 0.9626(3) 0.7063(3) 0.79182(19) 0.0292(8) Uani 1 1 d .
N7 N 0.9498(3) 0.7637(3) 0.64515(18) 0.0289(8) Uani 1 1 d .
H7 H 0.8852 0.7054 0.6475 0.035 Uiso 1 1 calc R
N8 N 0.7836(3) 0.5769(3) 0.51674(18) 0.0221(7) Uani 1 1 d .
N9 N 0.7913(4) 0.4596(3) 0.7603(2) 0.0371(10) Uani 1 1 d .
O1 O 0.4824(2) 0.40683(17) 0.49351(13) 0.0180(5) Uani 1 1 d .
O2 O 0.6803(3) 0.58666(18) 0.67048(14) 0.0222(6) Uani 1 1 d .
U1 U 0.580518(14) 0.499172(10) 0.582169(8) 0.01696(5) Uani 1 1 d .
Li1 Li 0.7814(6) 0.5992(5) 0.7570(4) 0.0248(15) Uani 1 1 d .

loop_
_atom_site_aniso_label
_atom_site_aniso_U_11
_atom_site_aniso_U_22
_atom_site_aniso_U_33
_atom_site_aniso_U_23
_atom_site_aniso_U_13
_atom_site_aniso_U_12
C1 0.027(2) 0.032(2) 0.023(2) 0.0102(18) 0.0033(18) 0.018(2)
C2 0.023(2) 0.038(2) 0.020(2) 0.0138(18) 0.0014(18) 0.013(2)
C3 0.031(3) 0.045(3) 0.028(2) 0.011(2) 0.005(2) 0.017(2)
C4 0.028(3) 0.046(3) 0.025(2) 0.018(2) 0.003(2) 0.006(2)
C5 0.021(2) 0.031(2) 0.025(2) 0.0127(19) -0.0059(18) 0.0036(19)
C6 0.023(2) 0.026(2) 0.030(2) 0.0134(19) -0.0063(19) -0.0023(18)
C7 0.046(3) 0.035(3) 0.038(3) 0.021(2) -0.015(2) -0.006(2)
C8 0.035(3) 0.020(2) 0.048(3) 0.008(2) -0.012(2) 0.005(2)
C9 0.028(2) 0.029(2) 0.024(2) 0.0081(18) -0.0032(19) 0.0061(19)
C10 0.030(3) 0.040(3) 0.028(3) 0.015(2) -0.002(2) 0.000(2)
C11 0.023(2) 0.040(3) 0.034(3) 0.003(2) -0.006(2) -0.001(2)
C12 0.024(2) 0.038(2) 0.026(2) 0.0082(19) -0.0028(19) 0.010(2)
C13 0.022(2) 0.038(2) 0.024(2) 0.0003(19) -0.0080(18) 0.010(2)
C14 0.029(2) 0.030(2) 0.016(2) 0.0018(17) -0.0064(18) 0.0056(19)
C15 0.028(3) 0.039(3) 0.024(2) 0.002(2) -0.0072(19) 0.011(2)
C16 0.037(3) 0.040(3) 0.030(3) 0.004(2) -0.012(2) 0.016(2)
C17 0.045(3) 0.070(4) 0.038(3) 0.016(3) -0.011(3) 0.024(3)
C18 0.043(3) 0.030(2) 0.022(2) 0.0026(18) -0.010(2) 0.009(2)
C19 0.055(4) 0.052(3) 0.034(3) 0.014(2) -0.008(3) 0.021(3)
C20 0.031(3) 0.034(2) 0.022(2) 0.0029(19) -0.0002(19) 0.005(2)
C21 0.030(3) 0.034(2) 0.017(2) 0.0009(17) -0.0052(18) 0.0109(19)
C22 0.031(3) 0.037(2) 0.017(2) 0.0008(19) -0.0052(19) 0.005(2)
C23 0.032(3) 0.031(2) 0.023(2) -0.0002(18) -0.0005(19) 0.011(2)
C24 0.046(3) 0.039(3) 0.024(2) -0.009(2) 0.001(2) 0.019(2)
C25 0.038(3) 0.032(2) 0.037(3) -0.005(2) 0.002(2) 0.021(2)
C26 0.027(2) 0.022(2) 0.025(2) 0.0035(17) 0.0036(18) 0.0112(18)
C27 0.025(2) 0.024(2) 0.027(2) 0.0008(17) 0.0002(18) 0.0147(19)
C28 0.042(3) 0.037(3) 0.039(3) 0.001(2) 0.002(2) 0.027(2)
C29 0.043(3) 0.024(2) 0.032(3) 0.0074(19) 0.003(2) 0.021(2)
C30 0.026(2) 0.029(2) 0.017(2) 0.0029(17) -0.0023(17) 0.0154(19)
C31 0.026(2) 0.034(2) 0.034(3) 0.006(2) 0.009(2) 0.016(2)
C32 0.028(2) 0.036(2) 0.030(2) 0.012(2) 0.0063(19) 0.014(2)
C33 0.025(2) 0.024(2) 0.020(2) 0.0051(17) 0.0009(18) 0.0101(18)
C34 0.027(2) 0.019(2) 0.023(2) 0.0092(17) 0.0026(18) 0.0092(18)
C35 0.024(2) 0.022(2) 0.021(2) 0.0049(17) -0.0043(18) 0.0133(18)
C36 0.030(2) 0.026(2) 0.035(3) 0.0126(19) 0.010(2) 0.0138(19)
C37 0.043(3) 0.022(2) 0.041(3) 0.009(2) 0.002(2) 0.019(2)
C38 0.064(4) 0.030(3) 0.095(5) 0.032(3) 0.028(3) 0.027(3)
C39 0.040(3) 0.023(2) 0.034(2) 0.0033(18) -0.004(2) 0.019(2)
C40 0.062(4) 0.030(3) 0.062(4) 0.009(2) 0.008(3) 0.030(3)
C41 0.030(3) 0.035(2) 0.027(2) 0.0082(19) 0.0059(19) 0.019(2)
C42 0.023(2) 0.023(2) 0.019(2) 0.0041(16) -0.0031(17) 0.0127(17)
C43 0.146(8) 0.064(5) 0.084(6) 0.009(4) 0.033(5) 0.035(5)
C44 0.123(8) 0.087(6) 0.123(8) 0.029(6) 0.045(6) -0.006(5)
C45 0.141(9) 0.055(4) 0.097(7) 0.003(4) -0.014(6) -0.009(5)
C46 0.150(9) 0.081(6) 0.079(6) -0.011(5) -0.028(6) 0.062(6)
C47 0.110(7) 0.088(6) 0.104(6) 0.015(5) 0.029(5) 0.062(5)
C48 0.110(7) 0.074(5) 0.129(8) 0.015(5) 0.018(6) 0.042(5)
C49 0.169(13) 0.178(14) 0.130(12) -0.079(9) 0.003(10) 0.070(12)
C50 0.131(12) 0.185(13) 0.100(8) -0.003(8) 0.009(8) 0.040(9)
C51 0.150(10) 0.125(9) 0.085(7) -0.012(6) -0.025(7) 0.033(9)
C52 0.145(9) 0.113(8) 0.082(7) -0.024(6) -0.012(7) 0.023(8)
C53 0.177(13) 0.076(7) 0.078(6) -0.029(5) -0.014(7) 0.018(6)
C54 0.212(14) 0.088(7) 0.116(10) -0.056(7) -0.044(9) 0.088(9)
C55 0.050(4) 0.075(4) 0.091(5) 0.043(4) 0.022(4) 0.029(4)
C56 0.062(4) 0.078(5) 0.074(5) 0.021(4) 0.020(4) 0.019(4)
C57 0.068(5) 0.076(5) 0.095(6) 0.025(4) 0.016(4) 0.038(4)
C58 0.057(4) 0.068(4) 0.032(3) 0.009(3) 0.005(3) 0.031(3)
C59 0.117(6) 0.115(6) 0.031(3) -0.008(4) -0.010(4) 0.084(6)
C60 0.105(7) 0.054(4) 0.076(5) 0.001(4) -0.055(5) 0.029(4)
C61 0.065(5) 0.076(5) 0.088(6) 0.043(4) -0.035(4) -0.006(4)
C62 0.046(4) 0.072(4) 0.052(4) 0.025(3) -0.004(3) 0.014(3)
N1 0.0243(19) 0.0218(17) 0.0167(17) 0.0056(14) 0.0012(14) 0.0124(15)
N2 0.028(2) 0.0177(16) 0.0194(18) 0.0062(14) -0.0002(15) 0.0125(15)
N3 0.0229(18) 0.0210(17) 0.0177(17) 0.0049(13) 0.0010(14) 0.0107(15)
N4 0.027(2) 0.0274(18) 0.0210(18) 0.0007(15) -0.0011(15) 0.0131(16)
N5 0.026(2) 0.037(2) 0.0177(18) 0.0032(15) -0.0030(15) 0.0112(17)
N6 0.029(2) 0.037(2) 0.0182(19) 0.0036(16) -0.0059(16) 0.0119(18)
N7 0.025(2) 0.0295(19) 0.024(2) 0.0117(16) -0.0036(16) 0.0016(16)
N8 0.0199(18) 0.0264(18) 0.0198(18) 0.0113(14) -0.0006(14) 0.0069(15)
N9 0.038(2) 0.042(2) 0.025(2) 0.0025(17) -0.0051(18) 0.0123(19)
O1 0.0236(15) 0.0151(12) 0.0166(14) 0.0036(10) 0.0000(11) 0.0092(12)
O2 0.0271(16) 0.0208(13) 0.0187(14) -0.0007(11) -0.0062(11) 0.0117(13)
U1 0.01850(8) 0.01567(7) 0.01640(8) 0.00396(5) -0.00253(5) 0.00651(6)
Li1 0.030(4) 0.028(3) 0.017(3) 0.002(3) -0.003(3) 0.014(3)

loop_
_atom_type_symbol
_atom_type_description
_atom_type_scat_dispersion_real
_atom_type_scat_dispersion_imag
_atom_type_scat_source
C C 0.0033 0.0016 'International Tables Vol C Tables 4.2.6.8 and 6.1.1.4'
H H 0.0000 0.0000 'International Tables Vol C Tables 4.2.6.8 and 6.1.1.4'
Li Li -0.0003 0.0001 'International Tables Vol C Tables 4.2.6.8 and 6.1.1.4'
N N 0.0061 0.0033 'International Tables Vol C Tables 4.2.6.8 and 6.1.1.4'
O O 0.0106 0.0060 'International Tables Vol C Tables 4.2.6.8 and 6.1.1.4'
U U -9.6767 9.6646 'International Tables Vol C Tables 4.2.6.8 and 6.1.1.4'

loop_
_geom_angle_atom_site_label_1
_geom_angle_atom_site_label_2
_geom_angle_atom_site_label_3
_geom_angle
_geom_angle_site_symmetry_1
_geom_angle_site_symmetry_3
N1 C1 C2 122.7(4) . .
N1 C1 H1 118.7 . .
C2 C1 H1 118.7 . .
C3 C2 N8 111.2(4) . .
C3 C2 C1 126.6(4) . .
N8 C2 C1 121.9(4) . .
C2 C3 C4 106.4(4) . .
C2 C3 H3 126.8 . .
C4 C3 H3 126.8 . .
C3 C4 C5 106.9(4) . .
C3 C4 H4 126.6 . .
C5 C4 H4 126.6 . .
N8 C5 C4 110.9(4) . .
N8 C5 C6 124.7(4) . .
C4 C5 C6 123.5(4) . .
C5 C6 C8 114.3(3) . .
C5 C6 C9 105.3(3) . .
C8 C6 C9 108.5(4) . .
C5 C6 C7 109.7(4) . .
C8 C6 C7 109.8(4) . .
C9 C6 C7 109.1(3) . .
C6 C7 H7A 109.5 . .
C6 C7 H7B 109.5 . .
H7A C7 H7B 109.5 . .
C6 C7 H7C 109.5 . .
H7A C7 H7C 109.5 . .
H7B C7 H7C 109.5 . .
C6 C8 H8A 109.5 . .
C6 C8 H8B 109.5 . .
H8A C8 H8B 109.5 . .
C6 C8 H8C 109.5 . .
H8A C8 H8C 109.5 . .
H8B C8 H8C 109.5 . .
N7 C9 C10 108.0(4) . .
N7 C9 C6 120.0(4) . .
C10 C9 C6 132.0(4) . .
C9 C10 C11 106.7(4) . .
C9 C10 H10 126.6 . .
C11 C10 H10 126.6 . .
C12 C11 C10 108.3(4) . .
C12 C11 H11 125.9 . .
C10 C11 H11 125.9 . .
N7 C12 C11 107.1(4) . .
N7 C12 C13 123.9(4) . .
C11 C12 C13 129.0(4) . .
N6 C13 C12 124.2(4) . .
N6 C13 H13 117.9 . .
C12 C13 H13 117.9 . .
C15 C14 C21 119.4(4) . .
C15 C14 N6 125.0(4) . .
C21 C14 N6 115.7(4) . .
C15 C14 Li1 150.6(4) . .
C21 C14 Li1 74.8(3) . .
N6 C14 Li1 48.6(2) . .
C14 C15 C16 121.5(4) . .
C14 C15 H15 119.2 . .
C16 C15 H15 119.2 . .
C18 C16 C15 119.4(4) . .
C18 C16 C17 121.3(4) . .
C15 C16 C17 119.3(5) . .
C16 C17 H17A 109.5 . .
C16 C17 H17B 109.5 . .
H17A C17 H17B 109.5 . .
C16 C17 H17C 109.5 . .
H17A C17 H17C 109.5 . .
H17B C17 H17C 109.5 . .
C16 C18 C20 119.1(4) . .
C16 C18 C19 121.5(4) . .
C20 C18 C19 119.4(4) . .
C18 C19 H19A 109.5 . .
C18 C19 H19B 109.5 . .
H19A C19 H19B 109.5 . .
C18 C19 H19C 109.5 . .
H19A C19 H19C 109.5 . .
H19B C19 H19C 109.5 . .
C21 C20 C18 121.2(4) . .
C21 C20 H20 119.4 . .
C18 C20 H20 119.4 . .
C20 C21 C14 119.3(4) . .
C20 C21 N5 123.9(4) . .
C14 C21 N5 116.7(4) . .
C20 C21 Li1 148.5(3) . .
C14 C21 Li1 75.7(3) . .
N5 C21 Li1 49.6(2) . .
N5 C22 C23 124.9(4) . .
N5 C22 H22 117.6 . .
C23 C22 H22 117.6 . .
C24 C23 N4 107.7(4) . .
C24 C23 C22 130.0(4) . .
N4 C23 C22 122.3(4) . .
C23 C24 C25 107.7(4) . .
C23 C24 H24 126.2 . .
C25 C24 H24 126.2 . .
C26 C25 C24 107.9(4) . .
C26 C25 H25 126.0 . .
C24 C25 H25 126.0 . .
N4 C26 C25 106.9(4) . .
N4 C26 C27 120.0(3) . .
C25 C26 C27 133.1(4) . .
C26 C27 C30 105.2(3) . .
C26 C27 C28 109.8(3) . .
C30 C27 C28 111.4(3) . .
C26 C27 C29 108.6(3) . .
C30 C27 C29 113.5(3) . .
C28 C27 C29 108.2(4) . .
C27 C28 H28A 109.5 . .
C27 C28 H28B 109.5 . .
H28A C28 H28B 109.5 . .
C27 C28 H28C 109.5 . .
H28A C28 H28C 109.5 . .
H28B C28 H28C 109.5 . .
C27 C29 H29A 109.5 . .
C27 C29 H29B 109.5 . .
H29A C29 H29B 109.5 . .
C27 C29 H29C 109.5 . .
H29A C29 H29C 109.5 . .
H29B C29 H29C 109.5 . .
N3 C30 C31 111.3(4) . .
N3 C30 C27 123.7(4) . .
C31 C30 C27 123.6(4) . .
C32 C31 C30 106.8(4) . .
C32 C31 H31 126.6 . .
C30 C31 H31 126.6 . .
C31 C32 C33 106.5(4) . .
C31 C32 H32 126.8 . .
C33 C32 H32 126.8 . .
C32 C33 N3 110.6(3) . .
C32 C33 C34 127.5(4) . .
N3 C33 C34 121.5(4) . .
N2 C34 C33 123.3(4) . .
N2 C34 H34 118.3 . .
C33 C34 H34 118.3 . .
C36 C35 C42 119.0(4) . .
C36 C35 N2 125.2(4) . .
C42 C35 N2 115.8(4) . .
C37 C36 C35 122.2(4) . .
C37 C36 H36 118.9 . .
C35 C36 H36 118.9 . .
C36 C37 C39 119.6(4) . .
C36 C37 C38 120.5(4) . .
C39 C37 C38 119.9(4) . .
C37 C38 H38A 109.5 . .
C37 C38 H38B 109.5 . .
H38A C38 H38B 109.5 . .
C37 C38 H38C 109.5 . .
H38A C38 H38C 109.5 . .
H38B C38 H38C 109.5 . .
C41 C39 C37 118.1(4) . .
C41 C39 C40 120.4(4) . .
C37 C39 C40 121.4(4) . .
C39 C40 H40A 109.5 . .
C39 C40 H40B 109.5 . .
H40A C40 H40B 109.5 . .
C39 C40 H40C 109.5 . .
H40A C40 H40C 109.5 . .
H40B C40 H40C 109.5 . .
C39 C41 C42 122.9(4) . .
C39 C41 H41 118.5 . .
C42 C41 H41 118.5 . .
C41 C42 C35 118.1(4) . .
C41 C42 N1 125.7(4) . .
C35 C42 N1 116.2(4) . .
C44 C43 C48 120.0 . .
C44 C43 H43 120.0 . .
C48 C43 H43 120.0 . .
C45 C44 C43 120.0 . .
C45 C44 H44 120.0 . .
C43 C44 H44 120.0 . .
C46 C45 C44 120.0 . .
C46 C45 H45 120.0 . .
C44 C45 H45 120.0 . .
C45 C46 C47 120.0 . .
C45 C46 H46 120.0 . .
C47 C46 H46 120.0 . .
C48 C47 C46 120.0 . .
C48 C47 H47 120.0 . .
C46 C47 H47 120.0 . .
C47 C48 C43 120.0 . .
C47 C48 H48 120.0 . .
C43 C48 H48 120.0 . .
C50 C49 C54 120.0 . .
C50 C49 H49 120.0 . .
C54 C49 H49 120.0 . .
C51 C50 C49 120.0 . .
C51 C50 H50 120.0 . .
C49 C50 H50 120.0 . .
C50 C51 C52 120.0 . .
C50 C51 H51 120.0 . .
C52 C51 H51 120.0 . .
C51 C52 C53 120.0 . .
C51 C52 H52 120.0 . .
C53 C52 H52 120.0 . .
C54 C53 C52 120.0 . .
C54 C53 H53 120.0 . .
C52 C53 H53 120.0 . .
C53 C54 C49 120.0 . .
C53 C54 H54 120.0 . .
C49 C54 H54 120.0 . .
C57 C55 C56 119.1(7) . .
C57 C55 H55 120.4 . .
C56 C55 H55 120.4 . .
C55 C56 C57 120.9(7) . 2_667
C55 C56 H56 119.6 . .
C57 C56 H56 119.6 2_667 .
C55 C57 C56 120.0(7) . 2_667
C55 C57 H57 120.0 . .
C56 C57 H57 120.0 2_667 .
N9 C58 C59 123.8(6) . .
N9 C58 H58 118.1 . .
C59 C58 H58 118.1 . .
C60 C59 C58 118.1(7) . .
C60 C59 H59 121.0 . .
C58 C59 H59 121.0 . .
C61 C60 C59 120.6(7) . .
C61 C60 H60 119.7 . .
C59 C60 H60 119.7 . .
C60 C61 C62 118.4(6) . .
C60 C61 H61 120.8 . .
C62 C61 H61 120.8 . .
N9 C62 C61 123.1(6) . .
N9 C62 H62 118.5 . .
C61 C62 H62 118.5 . .
C1 N1 C42 120.3(3) . .
C1 N1 U1 114.6(3) . .
C42 N1 U1 122.5(3) . .
C34 N2 C35 121.2(3) . .
C34 N2 U1 116.0(2) . .
C35 N2 U1 121.7(3) . .
C30 N3 C33 104.8(3) . .
C30 N3 U1 144.1(3) . .
C33 N3 U1 111.0(2) . .
C26 N4 C23 109.9(3) . .
C26 N4 H4A 125.0 . .
C23 N4 H4A 125.0 . .
C22 N5 C21 118.4(4) . .
C22 N5 Li1 140.5(3) . .
C21 N5 Li1 99.5(3) . .
C13 N6 C14 118.7(4) . .
C13 N6 Li1 139.7(3) . .
C14 N6 Li1 100.6(3) . .
C9 N7 C12 110.0(4) . .
C9 N7 H7 125.0 . .
C12 N7 H7 125.0 . .
C5 N8 C2 104.7(3) . .
C5 N8 U1 145.1(3) . .
C2 N8 U1 109.3(2) . .
C62 N9 C58 116.1(5) . .
C62 N9 Li1 122.3(5) . .
C58 N9 Li1 121.5(4) . .
U1 O1 U1 110.16(10) . 2_666
U1 O2 Li1 147.2(2) . .
O2 U1 O1 177.68(10) . .
O2 U1 O1 112.34(9) . 2_666
O1 U1 O1 69.84(10) . 2_666
O2 U1 N1 97.21(11) . .
O1 U1 N1 80.55(10) . .
O1 U1 N1 135.04(9) 2_666 .
O2 U1 N2 97.12(11) . .
O1 U1 N2 81.35(10) . .
O1 U1 N2 139.22(10) 2_666 .
N1 U1 N2 62.83(10) . .
O2 U1 N8 83.28(12) . .
O1 U1 N8 96.35(11) . .
O1 U1 N8 82.71(10) 2_666 .
N1 U1 N8 67.44(11) . .
N2 U1 N8 129.93(10) . .
O2 U1 N3 82.61(12) . .
O1 U1 N3 98.32(11) . .
O1 U1 N3 89.19(10) 2_666 .
N1 U1 N3 128.99(10) . .
N2 U1 N3 66.59(10) . .
N8 U1 N3 159.65(10) . .
O2 U1 U1 142.93(7) . 2_666
O1 U1 U1 39.25(7) . 2_666
O1 U1 U1 30.59(5) 2_666 2_666
N1 U1 U1 112.82(7) . 2_666
N2 U1 U1 115.39(7) . 2_666
N8 U1 U1 88.53(7) . 2_666
N3 U1 U1 93.95(7) . 2_666
O2 U1 Li1 16.43(12) . .
O1 U1 Li1 161.31(12) . .
O1 U1 Li1 128.62(11) 2_666 .
N1 U1 Li1 82.61(13) . .
N2 U1 Li1 83.79(13) . .
N8 U1 Li1 84.57(13) . .
N3 U1 Li1 86.03(13) . .
U1 U1 Li1 159.10(10) 2_666 .
O2 Li1 N9 110.7(3) . .
O2 Li1 N6 129.1(4) . .
N9 Li1 N6 101.5(3) . .
O2 Li1 N5 125.0(4) . .
N9 Li1 N5 107.0(3) . .
N6 Li1 N5 78.2(2) . .
O2 Li1 C21 155.5(4) . .
N9 Li1 C21 88.1(3) . .
N6 Li1 C21 57.60(19) . .
N5 Li1 C21 30.84(16) . .
O2 Li1 C14 158.8(3) . .
N9 Li1 C14 86.1(3) . .
N6 Li1 C14 30.85(15) . .
N5 Li1 C14 57.4(2) . .
C21 Li1 C14 29.48(14) . .
O2 Li1 U1 16.35(12) . .
N9 Li1 U1 94.3(2) . .
N6 Li1 U1 137.0(3) . .
N5 Li1 U1 134.4(3) . .
C21 Li1 U1 163.6(3) . .
C14 Li1 U1 166.8(3) . .

loop_
_geom_bond_atom_site_label_1
_geom_bond_atom_site_label_2
_geom_bond_distance
_geom_bond_site_symmetry_2
C1 N1 1.301(5) .
C1 C2 1.404(6) .
C1 H1 0.9500 .
C2 C3 1.377(6) .
C2 N8 1.392(5) .
C3 C4 1.381(6) .
C3 H3 0.9500 .
C4 C5 1.400(6) .
C4 H4 0.9500 .
C5 N8 1.356(5) .
C5 C6 1.512(6) .
C6 C8 1.517(6) .
C6 C9 1.522(6) .
C6 C7 1.546(6) .
C7 H7A 0.9800 .
C7 H7B 0.9800 .
C7 H7C 0.9800 .
C8 H8A 0.9800 .
C8 H8B 0.9800 .
C8 H8C 0.9800 .
C9 N7 1.356(5) .
C9 C10 1.381(6) .
C10 C11 1.402(6) .
C10 H10 0.9500 .
C11 C12 1.372(6) .
C11 H11 0.9500 .
C12 N7 1.367(5) .
C12 C13 1.422(6) .
C13 N6 1.277(5) .
C13 H13 0.9500 .
C14 C15 1.367(6) .
C14 C21 1.391(6) .
C14 N6 1.429(5) .
C14 Li1 2.739(8) .
C15 C16 1.393(6) .
C15 H15 0.9500 .
C16 C18 1.381(7) .
C16 C17 1.515(6) .
C17 H17A 0.9800 .
C17 H17B 0.9800 .
C17 H17C 0.9800 .
C18 C20 1.387(6) .
C18 C19 1.517(6) .
C19 H19A 0.9800 .
C19 H19B 0.9800 .
C19 H19C 0.9800 .
C20 C21 1.384(6) .
C20 H20 0.9500 .
C21 N5 1.418(5) .
C21 Li1 2.728(7) .
C22 N5 1.278(5) .
C22 C23 1.430(6) .
C22 H22 0.9500 .
C23 C24 1.361(6) .
C23 N4 1.369(5) .
C24 C25 1.399(6) .
C24 H24 0.9500 .
C25 C26 1.378(5) .
C25 H25 0.9500 .
C26 N4 1.362(5) .
C26 C27 1.503(5) .
C27 C30 1.521(5) .
C27 C28 1.531(6) .
C27 C29 1.532(6) .
C28 H28A 0.9800 .
C28 H28B 0.9800 .
C28 H28C 0.9800 .
C29 H29A 0.9800 .
C29 H29B 0.9800 .
C29 H29C 0.9800 .
C30 N3 1.353(5) .
C30 C31 1.401(6) .
C31 C32 1.376(6) .
C31 H31 0.9500 .
C32 C33 1.391(6) .
C32 H32 0.9500 .
C33 N3 1.393(5) .
C33 C34 1.400(5) .
C34 N2 1.297(5) .
C34 H34 0.9500 .
C35 C36 1.392(5) .
C35 C42 1.403(6) .
C35 N2 1.413(5) .
C36 C37 1.373(6) .
C36 H36 0.9500 .
C37 C39 1.402(6) .
C37 C38 1.504(6) .
C38 H38A 0.9800 .
C38 H38B 0.9800 .
C38 H38C 0.9800 .
C39 C41 1.385(6) .
C39 C40 1.498(6) .
C40 H40A 0.9800 .
C40 H40B 0.9800 .
C40 H40C 0.9800 .
C41 C42 1.392(6) .
C41 H41 0.9500 .
C42 N1 1.416(5) .
C43 C44 1.3900 .
C43 C48 1.3900 .
C43 H43 0.9500 .
C44 C45 1.3900 .
C44 H44 0.9500 .
C45 C46 1.3900 .
C45 H45 0.9500 .
C46 C47 1.3900 .
C46 H46 0.9500 .
C47 C48 1.3900 .
C47 H47 0.9500 .
C48 H48 0.9500 .
C49 C50 1.3900 .
C49 C54 1.3900 .
C49 H49 0.9500 .
C50 C51 1.3900 .
C50 H50 0.9500 .
C51 C52 1.3900 .
C51 H51 0.9500 .
C52 C53 1.3900 .
C52 H52 0.9500 .
C53 C54 1.3900 .
C53 H53 0.9500 .
C54 H54 0.9500 .
C55 C57 1.345(8) .
C55 C56 1.355(9) .
C55 H55 0.9500 .
C56 C57 1.390(9) 2_667
C56 H56 0.9500 .
C57 C56 1.390(9) 2_667
C57 H57 0.9500 .
C58 N9 1.327(6) .
C58 C59 1.386(8) .
C58 H58 0.9500 .
C59 C60 1.335(10) .
C59 H59 0.9500 .
C60 C61 1.334(10) .
C60 H60 0.9500 .
C61 C62 1.399(9) .
C61 H61 0.9500 .
C62 N9 1.319(6) .
C62 H62 0.9500 .
N1 U1 2.520(3) .
N2 U1 2.550(3) .
N3 U1 2.628(3) .
N4 H4A 0.8800 .
N5 Li1 2.107(7) .
N6 Li1 2.090(8) .
N7 H7 0.8800 .
N8 U1 2.601(3) .
N9 Li1 2.049(7) .
O1 U1 1.908(2) .
O1 U1 2.372(2) 2_666
O2 U1 1.891(2) .
O2 Li1 1.901(7) .
U1 O1 2.372(2) 2_666
U1 U1 3.5199(9) 2_666
U1 Li1 3.638(6) .

loop_
_geom_torsion_atom_site_label_1
_geom_torsion_atom_site_label_2
_geom_torsion_atom_site_label_3
_geom_torsion_atom_site_label_4
_geom_torsion
_geom_torsion_site_symmetry_1
_geom_torsion_site_symmetry_4
N1 C1 C2 C3 173.5(4) . .
N1 C1 C2 N8 0.4(6) . .
N8 C2 C3 C4 1.1(5) . .
C1 C2 C3 C4 -172.7(4) . .
C2 C3 C4 C5 -0.4(5) . .
C3 C4 C5 N8 -0.4(5) . .
C3 C4 C5 C6 168.6(4) . .
N8 C5 C6 C8 -33.5(6) . .
C4 C5 C6 C8 159.1(4) . .
N8 C5 C6 C9 85.5(5) . .
C4 C5 C6 C9 -81.9(5) . .
N8 C5 C6 C7 -157.2(4) . .
C4 C5 C6 C7 35.3(5) . .
C5 C6 C9 N7 -56.1(5) . .
C8 C6 C9 N7 66.6(5) . .
C7 C6 C9 N7 -173.8(4) . .
C5 C6 C9 C10 125.3(5) . .
C8 C6 C9 C10 -112.0(6) . .
C7 C6 C9 C10 7.6(7) . .
N7 C9 C10 C11 0.3(5) . .
C6 C9 C10 C11 179.0(5) . .
C9 C10 C11 C12 -0.4(6) . .
C10 C11 C12 N7 0.3(6) . .
C10 C11 C12 C13 -176.8(5) . .
N7 C12 C13 N6 -1.0(7) . .
C11 C12 C13 N6 175.7(5) . .
C21 C14 C15 C16 1.4(7) . .
N6 C14 C15 C16 -177.5(4) . .
Li1 C14 C15 C16 -111.3(7) . .
C14 C15 C16 C18 0.3(7) . .
C14 C15 C16 C17 179.9(4) . .
C15 C16 C18 C20 -1.4(7) . .
C17 C16 C18 C20 179.1(4) . .
C15 C16 C18 C19 178.0(4) . .
C17 C16 C18 C19 -1.5(7) . .
C16 C18 C20 C21 0.8(7) . .
C19 C18 C20 C21 -178.7(4) . .
C18 C20 C21 C14 0.9(7) . .
C18 C20 C21 N5 179.7(4) . .
C18 C20 C21 Li1 113.0(6) . .
C15 C14 C21 C20 -2.0(6) . .
N6 C14 C21 C20 177.0(4) . .
Li1 C14 C21 C20 150.0(4) . .
C15 C14 C21 N5 179.1(4) . .
N6 C14 C21 N5 -1.9(6) . .
Li1 C14 C21 N5 -28.8(3) . .
C15 C14 C21 Li1 -152.1(4) . .
N6 C14 C21 Li1 27.0(3) . .
N5 C22 C23 C24 -177.5(5) . .
N5 C22 C23 N4 1.9(7) . .
N4 C23 C24 C25 0.1(5) . .
C22 C23 C24 C25 179.6(5) . .
C23 C24 C25 C26 -0.1(5) . .
C24 C25 C26 N4 0.1(5) . .
C24 C25 C26 C27 178.2(4) . .
N4 C26 C27 C30 56.5(5) . .
C25 C26 C27 C30 -121.4(5) . .
N4 C26 C27 C28 176.5(4) . .
C25 C26 C27 C28 -1.4(7) . .
N4 C26 C27 C29 -65.4(5) . .
C25 C26 C27 C29 116.7(5) . .
C26 C27 C30 N3 -89.8(4) . .
C28 C27 C30 N3 151.3(4) . .
C29 C27 C30 N3 28.9(5) . .
C26 C27 C30 C31 75.6(5) . .
C28 C27 C30 C31 -43.3(5) . .
C29 C27 C30 C31 -165.7(4) . .
N3 C30 C31 C32 -0.5(5) . .
C27 C30 C31 C32 -167.5(4) . .
C30 C31 C32 C33 0.8(5) . .
C31 C32 C33 N3 -0.9(5) . .
C31 C32 C33 C34 172.2(4) . .
C32 C33 C34 N2 -172.6(4) . .
N3 C33 C34 N2 -0.2(6) . .
C42 C35 C36 C37 -0.1(7) . .
N2 C35 C36 C37 -178.4(4) . .
C35 C36 C37 C39 -0.5(7) . .
C35 C36 C37 C38 178.7(4) . .
C36 C37 C39 C41 0.8(7) . .
C38 C37 C39 C41 -178.4(4) . .
C36 C37 C39 C40 179.0(4) . .
C38 C37 C39 C40 -0.2(7) . .
C37 C39 C41 C42 -0.7(7) . .
C40 C39 C41 C42 -178.9(4) . .
C39 C41 C42 C35 0.2(6) . .
C39 C41 C42 N1 179.5(4) . .
C36 C35 C42 C41 0.2(6) . .
N2 C35 C42 C41 178.7(3) . .
C36 C35 C42 N1 -179.1(3) . .
N2 C35 C42 N1 -0.7(5) . .
C48 C43 C44 C45 0.0 . .
C43 C44 C45 C46 0.0 . .
C44 C45 C46 C47 0.0 . .
C45 C46 C47 C48 0.0 . .
C46 C47 C48 C43 0.0 . .
C44 C43 C48 C47 0.0 . .
C54 C49 C50 C51 0.0 . .
C49 C50 C51 C52 0.0 . .
C50 C51 C52 C53 0.0 . .
C51 C52 C53 C54 0.0 . .
C52 C53 C54 C49 0.0 . .
C50 C49 C54 C53 0.0 . .
C57 C55 C56 C57 0.5(11) . 2_667
C56 C55 C57 C56 -0.5(11) . 2_667
N9 C58 C59 C60 0.2(9) . .
C58 C59 C60 C61 0.5(10) . .
C59 C60 C61 C62 -1.8(11) . .
C60 C61 C62 N9 2.5(10) . .
C2 C1 N1 C42 178.1(4) . .
C2 C1 N1 U1 16.0(5) . .
C41 C42 N1 C1 12.9(6) . .
C35 C42 N1 C1 -167.8(4) . .
C41 C42 N1 U1 173.5(3) . .
C35 C42 N1 U1 -7.2(5) . .
C33 C34 N2 C35 -178.4(4) . .
C33 C34 N2 U1 -10.0(5) . .
C36 C35 N2 C34 -5.8(6) . .
C42 C35 N2 C34 175.9(4) . .
C36 C35 N2 U1 -173.5(3) . .
C42 C35 N2 U1 8.1(5) . .
C31 C30 N3 C33 -0.1(4) . .
C27 C30 N3 C33 166.9(4) . .
C31 C30 N3 U1 175.7(3) . .
C27 C30 N3 U1 -17.3(7) . .
C32 C33 N3 C30 0.6(4) . .
C34 C33 N3 C30 -173.0(4) . .
C32 C33 N3 U1 -176.8(3) . .
C34 C33 N3 U1 9.7(4) . .
C25 C26 N4 C23 0.0(5) . .
C27 C26 N4 C23 -178.4(4) . .
C24 C23 N4 C26 0.0(5) . .
C22 C23 N4 C26 -179.6(4) . .
C23 C22 N5 C21 176.6(4) . .
C23 C22 N5 Li1 14.5(8) . .
C20 C21 N5 C22 50.5(6) . .
C14 C21 N5 C22 -130.7(4) . .
Li1 C21 N5 C22 -168.5(5) . .
C20 C21 N5 Li1 -141.0(4) . .
C14 C21 N5 Li1 37.8(4) . .
C12 C13 N6 C14 -177.0(4) . .
C12 C13 N6 Li1 -11.6(8) . .
C15 C14 N6 C13 -46.3(6) . .
C21 C14 N6 C13 134.7(4) . .
Li1 C14 N6 C13 170.5(5) . .
C15 C14 N6 Li1 143.3(4) . .
C21 C14 N6 Li1 -35.7(4) . .
C10 C9 N7 C12 -0.1(5) . .
C6 C9 N7 C12 -179.0(4) . .
C11 C12 N7 C9 -0.1(5) . .
C13 C12 N7 C9 177.2(4) . .
C4 C5 N8 C2 1.0(4) . .
C6 C5 N8 C2 -167.8(4) . .
C4 C5 N8 U1 -165.2(3) . .
C6 C5 N8 U1 25.9(7) . .
C3 C2 N8 C5 -1.3(4) . .
C1 C2 N8 C5 172.8(4) . .
C3 C2 N8 U1 170.4(3) . .
C1 C2 N8 U1 -15.5(4) . .
C61 C62 N9 C58 -1.7(8) . .
C61 C62 N9 Li1 173.1(5) . .
C59 C58 N9 C62 0.3(7) . .
C59 C58 N9 Li1 -174.5(5) . .
Li1 O2 U1 O1 -13(3) . .
Li1 O2 U1 O1 -172.8(5) . 2_666
Li1 O2 U1 N1 -27.4(5) . .
Li1 O2 U1 N2 36.0(5) . .
Li1 O2 U1 N8 -93.6(5) . .
Li1 O2 U1 N3 101.1(5) . .
Li1 O2 U1 U1 -172.1(4) . 2_666
U1 O1 U1 O2 -161(3) 2_666 .
U1 O1 U1 O1 0.0 2_666 2_666
U1 O1 U1 N1 -145.61(14) 2_666 .
U1 O1 U1 N2 150.67(14) 2_666 .
U1 O1 U1 N8 -79.81(13) 2_666 .
U1 O1 U1 N3 86.04(12) 2_666 .
U1 O1 U1 Li1 -171.6(4) 2_666 .
C1 N1 U1 O2 -96.1(3) . .
C42 N1 U1 O2 102.2(3) . .
C1 N1 U1 O1 84.5(3) . .
C42 N1 U1 O1 -77.2(3) . .
C1 N1 U1 O1 35.9(3) . 2_666
C42 N1 U1 O1 -125.8(3) . 2_666
C1 N1 U1 N2 169.6(3) . .
C42 N1 U1 N2 7.9(3) . .
C1 N1 U1 N8 -16.5(3) . .
C42 N1 U1 N8 -178.1(3) . .
C1 N1 U1 N3 177.6(2) . .
C42 N1 U1 N3 15.9(3) . .
C1 N1 U1 U1 61.7(3) . 2_666
C42 N1 U1 U1 -100.0(3) . 2_666
C1 N1 U1 Li1 -103.7(3) . .
C42 N1 U1 Li1 94.7(3) . .
C34 N2 U1 O2 88.9(3) . .
C35 N2 U1 O2 -102.7(3) . .
C34 N2 U1 O1 -92.8(3) . .
C35 N2 U1 O1 75.5(3) . .
C34 N2 U1 O1 -48.1(3) . 2_666
C35 N2 U1 O1 120.3(3) . 2_666
C34 N2 U1 N1 -176.6(3) . .
C35 N2 U1 N1 -8.2(2) . .
C34 N2 U1 N8 176.1(2) . .
C35 N2 U1 N8 -15.5(3) . .
C34 N2 U1 N3 10.2(3) . .
C35 N2 U1 N3 178.6(3) . .
C34 N2 U1 U1 -72.7(3) . 2_666
C35 N2 U1 U1 95.6(3) . 2_666
C34 N2 U1 Li1 98.6(3) . .
C35 N2 U1 Li1 -93.1(3) . .
C5 N8 U1 O2 -77.9(5) . .
C2 N8 U1 O2 116.3(2) . .
C5 N8 U1 O1 104.4(4) . .
C2 N8 U1 O1 -61.4(2) . .
C5 N8 U1 O1 35.8(4) . 2_666
C2 N8 U1 O1 -130.1(2) . 2_666
C5 N8 U1 N1 -178.6(5) . .
C2 N8 U1 N1 15.6(2) . .
C5 N8 U1 N2 -171.5(4) . .
C2 N8 U1 N2 22.6(3) . .
C5 N8 U1 N3 -31.5(6) . .
C2 N8 U1 N3 162.6(3) . .
C5 N8 U1 U1 65.9(4) . 2_666
C2 N8 U1 U1 -100.0(2) . 2_666
C5 N8 U1 Li1 -94.3(5) . .
C2 N8 U1 Li1 99.8(3) . .
C30 N3 U1 O2 73.6(4) . .
C33 N3 U1 O2 -110.8(3) . .
C30 N3 U1 O1 -108.6(4) . .
C33 N3 U1 O1 67.1(2) . .
C30 N3 U1 O1 -39.1(4) . 2_666
C33 N3 U1 O1 136.6(2) . 2_666
C30 N3 U1 N1 166.9(4) . .
C33 N3 U1 N1 -17.5(3) . .
C30 N3 U1 N2 174.7(4) . .
C33 N3 U1 N2 -9.7(2) . .
C30 N3 U1 N8 27.1(6) . .
C33 N3 U1 N8 -157.2(3) . .
C30 N3 U1 U1 -69.3(4) . 2_666
C33 N3 U1 U1 106.3(2) . 2_666
C30 N3 U1 Li1 89.7(4) . .
C33 N3 U1 Li1 -94.6(3) . .
U1 O2 Li1 N9 0.0(7) . .
U1 O2 Li1 N6 125.5(4) . .
U1 O2 Li1 N5 -130.2(4) . .
U1 O2 Li1 C21 -137.8(6) . .
U1 O2 Li1 C14 140.7(7) . .
C62 N9 Li1 O2 -80.4(5) . .
C58 N9 Li1 O2 94.1(5) . .
C62 N9 Li1 N6 139.8(4) . .
C58 N9 Li1 N6 -45.8(5) . .
C62 N9 Li1 N5 58.7(5) . .
C58 N9 Li1 N5 -126.8(4) . .
C62 N9 Li1 C21 83.4(4) . .
C58 N9 Li1 C21 -102.1(4) . .
C62 N9 Li1 C14 112.9(4) . .
C58 N9 Li1 C14 -72.7(4) . .
C62 N9 Li1 U1 -80.4(4) . .
C58 N9 Li1 U1 94.1(4) . .
C13 N6 Li1 O2 2.3(8) . .
C14 N6 Li1 O2 169.3(4) . .
C13 N6 Li1 N9 131.3(5) . .
C14 N6 Li1 N9 -61.7(4) . .
C13 N6 Li1 N5 -123.5(5) . .
C14 N6 Li1 N5 43.5(3) . .
C13 N6 Li1 C21 -148.5(6) . .
C14 N6 Li1 C21 18.5(3) . .
C13 N6 Li1 C14 -167.0(7) . .
C13 N6 Li1 U1 22.0(8) . .
C14 N6 Li1 U1 -171.0(4) . .
C22 N5 Li1 O2 -9.9(8) . .
C21 N5 Li1 O2 -173.9(4) . .
C22 N5 Li1 N9 -141.5(5) . .
C21 N5 Li1 N9 54.5(4) . .
C22 N5 Li1 N6 119.9(5) . .
C21 N5 Li1 N6 -44.1(3) . .
C22 N5 Li1 C21 164.1(7) . .
C22 N5 Li1 C14 144.7(6) . .
C21 N5 Li1 C14 -19.3(2) . .
C22 N5 Li1 U1 -27.4(8) . .
C21 N5 Li1 U1 168.6(3) . .
C20 C21 Li1 O2 103.0(10) . .
C14 C21 Li1 O2 -133.5(9) . .
N5 C21 Li1 O2 12.1(8) . .
C20 C21 Li1 N9 -38.0(7) . .
C14 C21 Li1 N9 85.6(3) . .
N5 C21 Li1 N9 -128.9(4) . .
C20 C21 Li1 N6 -142.9(7) . .
C14 C21 Li1 N6 -19.3(3) . .
N5 C21 Li1 N6 126.2(4) . .
C20 C21 Li1 N5 90.9(7) . .
C14 C21 Li1 N5 -145.6(4) . .
C20 C21 Li1 C14 -123.5(8) . .
N5 C21 Li1 C14 145.6(4) . .
C20 C21 Li1 U1 60.7(12) . .
C14 C21 Li1 U1 -175.7(9) . .
N5 C21 Li1 U1 -30.2(9) . .
C15 C14 Li1 O2 -112.9(11) . .
C21 C14 Li1 O2 123.5(10) . .
N6 C14 Li1 O2 -23.4(9) . .
C15 C14 Li1 N9 30.7(8) . .
C21 C14 Li1 N9 -92.9(3) . .
N6 C14 Li1 N9 120.2(4) . .
C15 C14 Li1 N6 -89.5(8) . .
C21 C14 Li1 N6 146.9(4) . .
C15 C14 Li1 N5 143.7(7) . .
C21 C14 Li1 N5 20.1(3) . .
N6 C14 Li1 N5 -126.8(4) . .
C15 C14 Li1 C21 123.6(8) . .
N6 C14 Li1 C21 -146.9(4) . .
C15 C14 Li1 U1 -61.7(14) . .
C21 C14 Li1 U1 174.7(11) . .
N6 C14 Li1 U1 27.8(11) . .
O1 U1 Li1 O2 178.4(4) . .
O1 U1 Li1 O2 8.5(6) 2_666 .
N1 U1 Li1 O2 152.6(5) . .
N2 U1 Li1 O2 -144.1(5) . .
N8 U1 Li1 O2 84.7(5) . .
N3 U1 Li1 O2 -77.3(5) . .
U1 U1 Li1 O2 13.4(7) 2_666 .
O2 U1 Li1 N9 180.0(7) . .
O1 U1 Li1 N9 -1.6(6) . .
O1 U1 Li1 N9 -171.53(19) 2_666 .
N1 U1 Li1 N9 -27.5(2) . .
N2 U1 Li1 N9 35.8(2) . .
N8 U1 Li1 N9 -95.4(2) . .
N3 U1 Li1 N9 102.7(2) . .
U1 U1 Li1 N9 -166.63(15) 2_666 .
O2 U1 Li1 N6 -68.1(5) . .
O1 U1 Li1 N6 110.3(5) . .
O1 U1 Li1 N6 -59.6(4) 2_666 .
N1 U1 Li1 N6 84.5(4) . .
N2 U1 Li1 N6 147.8(4) . .
N8 U1 Li1 N6 16.6(4) . .
N3 U1 Li1 N6 -145.3(4) . .
U1 U1 Li1 N6 -54.7(6) 2_666 .
O2 U1 Li1 N5 61.0(5) . .
O1 U1 Li1 N5 -120.6(4) . .
O1 U1 Li1 N5 69.5(4) 2_666 .
N1 U1 Li1 N5 -146.4(4) . .
N2 U1 Li1 N5 -83.1(4) . .
N8 U1 Li1 N5 145.7(4) . .
N3 U1 Li1 N5 -16.2(4) . .
U1 U1 Li1 N5 74.4(5) 2_666 .
O2 U1 Li1 C21 82.1(10) . .
O1 U1 Li1 C21 -99.4(9) . .
O1 U1 Li1 C21 90.6(9) 2_666 .
N1 U1 Li1 C21 -125.3(9) . .
N2 U1 Li1 C21 -62.0(9) . .
N8 U1 Li1 C21 166.8(9) . .
N3 U1 Li1 C21 4.9(9) . .
U1 U1 Li1 C21 95.5(9) 2_666 .
O2 U1 Li1 C14 -88.6(12) . .
O1 U1 Li1 C14 89.8(11) . .
O1 U1 Li1 C14 -80.1(11) 2_666 .
N1 U1 Li1 C14 64.0(11) . .
N2 U1 Li1 C14 127.3(11) . .
N8 U1 Li1 C14 -3.9(11) . .
N3 U1 Li1 C14 -165.9(11) . .
U1 U1 Li1 C14 -75.2(12) 2_666 .
